data_7131174
loop_
_publ_author_name
'Mu, Jie'
'Xu, Ke'
'He, Lei'
'Xu, Yan'
'Yin, Ti-Jian'
'Men, Jin-Tao'
'Ye, Qiong'

_publ_section_title
;
 Increasing the ferroelastic phase transition temperature of hybrid
 perovskites through a mixed phosphonium and ammonium cation strategy.
;
_journal_issue 9
_journal_name_full 'Chemical communications (Cambridge, England)'
_journal_page_first 1209
_journal_page_last 1212
_journal_paper_doi 10.1039/d2cc05823e
_journal_volume 59
_journal_year 2023
_chemical_formula_moiety 'Bi2 Br9, 2(C6 H16 P), C4 H12 N'
_chemical_formula_sum 'C16 H44 Bi2 Br9 N P2'
_chemical_formula_weight 1449.61
_space_group_crystal_system monoclinic
_space_group_IT_number 14
_space_group_name_Hall '-P 2ybc'
_space_group_name_H-M_alt 'P 1 21/c 1'
_atom_sites_solution_hydrogens geom
_audit_creation_method SHELXL-2014/7
_audit_update_record
;
2022-09-29 deposited with the CCDC.	2022-12-29 downloaded from the CCDC.
;
_cell_angle_alpha 90
_cell_angle_beta 94.700(3)
_cell_angle_gamma 90
_cell_formula_units_Z 4
_cell_length_a 23.4595(7)
_cell_length_b 8.4198(2)
_cell_length_c 19.3390(6)
_cell_measurement_reflns_used 11773
_cell_measurement_temperature 273(2)
_cell_measurement_theta_max 29.4510
_cell_measurement_theta_min 2.2050
_cell_volume 3807.08(19)
_computing_structure_refinement 'SHELXL-2014/7 (Sheldrick, 2014)'
_diffrn_ambient_temperature 273(2)
_diffrn_measured_fraction_theta_full 1.000
_diffrn_measured_fraction_theta_max 0.855
_diffrn_measurement_device_type 'XtaLAB Synergy R, DW system, HyPix'
_diffrn_radiation_type MoK\a
_diffrn_radiation_wavelength 0.71073
_diffrn_reflns_av_R_equivalents 0.1359
_diffrn_reflns_av_unetI/netI 0.1614
_diffrn_reflns_Laue_measured_fraction_full 1.000
_diffrn_reflns_Laue_measured_fraction_max 0.855
_diffrn_reflns_limit_h_max 30
_diffrn_reflns_limit_h_min -33
_diffrn_reflns_limit_k_max 12
_diffrn_reflns_limit_k_min -12
_diffrn_reflns_limit_l_max 27
_diffrn_reflns_limit_l_min -27
_diffrn_reflns_number 41773
_diffrn_reflns_point_group_measured_fraction_full 1.000
_diffrn_reflns_point_group_measured_fraction_max 0.855
_diffrn_reflns_theta_full 25.242
_diffrn_reflns_theta_max 31.223
_diffrn_reflns_theta_min 2.113
_exptl_absorpt_coefficient_mu 18.770
_exptl_crystal_density_diffrn 2.529
_exptl_crystal_description block
_exptl_crystal_F_000 2632
_refine_diff_density_max 3.415
_refine_diff_density_min -3.410
_refine_diff_density_rms 0.371
_refine_ls_extinction_coef 0.00059(3)
_refine_ls_extinction_expression Fc^*^=kFc[1+0.001xFc^2^\l^3^/sin(2\q)]^-1/4^
_refine_ls_extinction_method 'SHELXL-2014/7 (Sheldrick 2014'
_refine_ls_goodness_of_fit_ref 1.021
_refine_ls_hydrogen_treatment constr
_refine_ls_matrix_type full
_refine_ls_number_parameters 282
_refine_ls_number_reflns 10587
_refine_ls_number_restraints 0
_refine_ls_restrained_S_all 1.021
_refine_ls_R_factor_all 0.1769
_refine_ls_R_factor_gt 0.0945
_refine_ls_shift/su_max 0.002
_refine_ls_shift/su_mean 0.000
_refine_ls_structure_factor_coef Fsqd
_refine_ls_weighting_details 'w=1/[\s^2^(Fo^2^)+(0.1020P)^2^+33.2480P] where P=(Fo^2^+2Fc^2^)/3'
_refine_ls_weighting_scheme calc
_refine_ls_wR_factor_gt 0.1966
_refine_ls_wR_factor_ref 0.2282
_reflns_Friedel_coverage 0.000
_reflns_number_gt 5923
_reflns_number_total 10587
_reflns_threshold_expression 'I > 2\s(I)'
_cod_data_source_file d2cc05823e3.cif
_cod_data_source_block 1
_cod_depositor_comments 'Adding full bibliography for 7131174--7131175.cif.'
_cod_original_sg_symbol_H-M 'P 21/c'
_cod_database_code 7131174
_shelx_shelxl_version_number 2014/7
_shelx_space_group_comment
;
The symmetry employed for this shelxl refinement is uniquely defined
by the following loop, which should always be used as a source of
symmetry information in preference to the above space-group names.
They are only intended as comments.
;

loop_
_space_group_symop_operation_xyz
'x, y, z'
'-x, y+1/2, -z+1/2'
'-x, -y, -z'
'x, -y-1/2, z-1/2'

loop_
_atom_site_label
_atom_site_type_symbol
_atom_site_fract_x
_atom_site_fract_y
_atom_site_fract_z
_atom_site_U_iso_or_equiv
_atom_site_adp_type
_atom_site_occupancy
_atom_site_site_symmetry_order
_atom_site_calc_flag
_atom_site_refinement_flags_posn
_atom_site_refinement_flags_adp
_atom_site_refinement_flags_occupancy
_atom_site_disorder_assembly
_atom_site_disorder_group
Bi1 Bi 0.33180(2) 0.96422(3) 0.61585(2) 0.02772(6) Uani 1 1 d . . . . .
Bi2 Bi 0.16306(2) 1.02249(3) 0.63105(2) 0.03034(6) Uani 1 1 d . . . . .
Br6 Br 0.26818(3) 1.21187(8) 0.69365(3) 0.03730(18) Uani 1 1 d . . . . .
Br5 Br 0.23337(3) 1.01372(8) 0.50606(3) 0.03826(19) Uani 1 1 d . . . . .
Br4 Br 0.24484(3) 0.74275(8) 0.67660(4) 0.0428(2) Uani 1 1 d . . . . .
Br1 Br 0.41163(3) 0.92516(10) 0.72426(4) 0.0478(2) Uani 1 1 d . . . . .
Br7 Br 0.10878(4) 1.04570(10) 0.74977(4) 0.0555(2) Uani 1 1 d . . . . .
Br3 Br 0.38966(3) 1.20366(10) 0.55792(4) 0.0573(2) Uani 1 1 d . . . . .
Br2 Br 0.37471(3) 0.72444(10) 0.54080(4) 0.0593(2) Uani 1 1 d . . . . .
Br9 Br 0.11623(3) 1.29457(10) 0.58092(5) 0.0641(3) Uani 1 1 d . . . . .
Br8 Br 0.08260(4) 0.82906(12) 0.57189(5) 0.0777(3) Uani 1 1 d . . . . .
P2 P 0.10134(7) 0.9779(2) 0.32842(10) 0.0342(5) Uani 1 1 d . . . . .
P1 P 0.40379(7) 0.4583(2) 0.82464(10) 0.0363(5) Uani 1 1 d . . . . .
C8 C 0.1746(3) 1.0255(9) 0.3153(4) 0.048(2) Uani 1 1 d . . . . .
H8A H 0.1957 1.0409 0.3595 0.073 Uiso 1 1 calc R U . . .
H8B H 0.1758 1.1210 0.2884 0.073 Uiso 1 1 calc R U . . .
H8C H 0.1913 0.9399 0.2911 0.073 Uiso 1 1 calc R U . . .
N1 N 0.2557(3) 0.4599(7) 0.5537(3) 0.057(2) Uani 1 1 d . . . . .
H1D H 0.2924 0.4646 0.5453 0.068 Uiso 1 1 calc R U . . .
H1E H 0.2446 0.3588 0.5542 0.068 Uiso 1 1 calc R U . . .
H1F H 0.2511 0.5040 0.5947 0.068 Uiso 1 1 calc R U . . .
C13 C 0.2214(3) 0.5450(8) 0.4997(4) 0.040(2) Uani 1 1 d . . . . .
H13A H 0.2407 0.6427 0.4891 0.048 Uiso 1 1 calc R U . . .
H13B H 0.1849 0.5730 0.5166 0.048 Uiso 1 1 calc R U . . .
C10 C 0.0991(3) 0.7946(8) 0.3735(3) 0.0364(19) Uani 1 1 d . . . . .
H10A H 0.1191 0.7152 0.3483 0.044 Uiso 1 1 calc R U . . .
H10B H 0.1196 0.8069 0.4187 0.044 Uiso 1 1 calc R U . . .
C14 C 0.2108(3) 0.4483(8) 0.4339(4) 0.042(2) Uani 1 1 d . . . . .
H14A H 0.1949 0.3465 0.4457 0.050 Uiso 1 1 calc R U . . .
H14B H 0.1824 0.5026 0.4032 0.050 Uiso 1 1 calc R U . . .
C2 C 0.3322(3) 0.5237(10) 0.8282(5) 0.067(3) Uani 1 1 d . . . . .
H2A H 0.3079 0.4685 0.7938 0.100 Uiso 1 1 calc R U . . .
H2B H 0.3300 0.6358 0.8193 0.100 Uiso 1 1 calc R U . . .
H2C H 0.3198 0.5021 0.8734 0.100 Uiso 1 1 calc R U . . .
C12 C 0.0390(3) 0.5719(10) 0.4184(4) 0.057(3) Uani 1 1 d . . . . .
H12A H 0.0579 0.4957 0.3912 0.086 Uiso 1 1 calc R U . . .
H12B H 0.0002 0.5393 0.4221 0.086 Uiso 1 1 calc R U . . .
H12C H 0.0586 0.5787 0.4639 0.086 Uiso 1 1 calc R U . . .
C11 C 0.0396(3) 0.7335(8) 0.3834(4) 0.046(2) Uani 1 1 d . . . . .
H11A H 0.0182 0.7266 0.3384 0.055 Uiso 1 1 calc R U . . .
H11B H 0.0203 0.8094 0.4111 0.055 Uiso 1 1 calc R U . . .
C4 C 0.4087(3) 0.2673(9) 0.8628(3) 0.044(2) Uani 1 1 d . . . . .
H4A H 0.3920 0.2723 0.9071 0.053 Uiso 1 1 calc R U . . .
H4B H 0.3855 0.1949 0.8334 0.053 Uiso 1 1 calc R U . . .
C6 C 0.4686(4) 0.0386(9) 0.9086(5) 0.066(3) Uani 1 1 d . . . . .
H6A H 0.4413 -0.0295 0.8837 0.100 Uiso 1 1 calc R U . . .
H6B H 0.4590 0.0494 0.9557 0.100 Uiso 1 1 calc R U . . .
H6C H 0.5061 -0.0068 0.9081 0.100 Uiso 1 1 calc R U . . .
C5 C 0.4678(3) 0.1974(10) 0.8750(5) 0.060(3) Uani 1 1 d . . . . .
H5A H 0.4844 0.1885 0.8309 0.072 Uiso 1 1 calc R U . . .
H5B H 0.4915 0.2694 0.9040 0.072 Uiso 1 1 calc R U . . .
C15 C 0.2628(3) 0.4197(9) 0.3955(4) 0.062(3) Uani 1 1 d . . . . .
H15A H 0.2534 0.3446 0.3582 0.074 Uiso 1 1 calc R U . . .
H15B H 0.2925 0.3728 0.4268 0.074 Uiso 1 1 calc R U . . .
C1 C 0.4194(3) 0.4436(11) 0.7351(4) 0.063(3) Uani 1 1 d . . . . .
H1A H 0.3915 0.3767 0.7104 0.095 Uiso 1 1 calc R U . . .
H1B H 0.4568 0.3988 0.7326 0.095 Uiso 1 1 calc R U . . .
H1C H 0.4182 0.5475 0.7146 0.095 Uiso 1 1 calc R U . . .
C16 C 0.2850(4) 0.5705(11) 0.3655(4) 0.071(3) Uani 1 1 d . . . . .
H16A H 0.2590 0.6053 0.3276 0.107 Uiso 1 1 calc R U . . .
H16B H 0.3219 0.5513 0.3493 0.107 Uiso 1 1 calc R U . . .
H16C H 0.2881 0.6512 0.4007 0.107 Uiso 1 1 calc R U . . .
C9 C 0.0737(4) 1.1283(10) 0.3802(5) 0.074(3) Uani 1 1 d . . . . .
H9A H 0.0950 1.1302 0.4248 0.112 Uiso 1 1 calc R U . . .
H9B H 0.0342 1.1069 0.3859 0.112 Uiso 1 1 calc R U . . .
H9C H 0.0771 1.2293 0.3579 0.112 Uiso 1 1 calc R U . . .
C7 C 0.0619(4) 0.9635(11) 0.2447(4) 0.071(3) Uani 1 1 d . . . . .
H7A H 0.0761 1.0409 0.2139 0.106 Uiso 1 1 calc R U . . .
H7B H 0.0221 0.9829 0.2495 0.106 Uiso 1 1 calc R U . . .
H7C H 0.0666 0.8591 0.2261 0.106 Uiso 1 1 calc R U . . .
C3 C 0.4510(3) 0.5910(10) 0.8700(4) 0.065(3) Uani 1 1 d . . . . .
H3A H 0.4439 0.6967 0.8527 0.098 Uiso 1 1 calc R U . . .
H3B H 0.4897 0.5614 0.8634 0.098 Uiso 1 1 calc R U . . .
H3C H 0.4451 0.5875 0.9185 0.098 Uiso 1 1 calc R U . . .

loop_
_atom_site_aniso_label
_atom_site_aniso_U_11
_atom_site_aniso_U_22
_atom_site_aniso_U_33
_atom_site_aniso_U_23
_atom_site_aniso_U_13
_atom_site_aniso_U_12
Bi1 0.02984(10) 0.03060(11) 0.02237(11) 0.00015(10) 0.00005(9) 0.00252(9)
Bi2 0.03184(11) 0.03272(12) 0.02699(12) 0.00073(10) 0.00561(9) -0.00082(9)
Br6 0.0470(3) 0.0316(3) 0.0330(3) -0.0082(3) 0.0020(3) -0.0008(3)
Br5 0.0425(3) 0.0478(4) 0.0240(3) 0.0028(3) 0.0001(3) 0.0054(3)
Br4 0.0643(4) 0.0302(3) 0.0344(4) 0.0076(3) 0.0072(3) -0.0006(3)
Br1 0.0457(4) 0.0641(5) 0.0318(4) -0.0003(4) -0.0087(3) 0.0098(3)
Br7 0.0745(4) 0.0575(5) 0.0379(4) 0.0007(4) 0.0258(3) 0.0007(4)
Br3 0.0587(4) 0.0672(5) 0.0460(4) 0.0178(4) 0.0055(3) -0.0202(4)
Br2 0.0494(4) 0.0656(5) 0.0631(5) -0.0306(4) 0.0059(3) 0.0124(3)
Br9 0.0542(4) 0.0608(4) 0.0800(5) 0.0338(4) 0.0226(4) 0.0251(3)
Br8 0.0605(4) 0.1023(6) 0.0705(6) -0.0351(5) 0.0069(4) -0.0364(4)
P2 0.0363(8) 0.0319(9) 0.0348(9) 0.0032(8) 0.0057(7) 0.0019(7)
P1 0.0399(9) 0.0310(9) 0.0374(10) -0.0054(8) -0.0010(7) 0.0005(7)
C8 0.043(4) 0.062(5) 0.041(4) 0.008(4) 0.010(3) -0.011(3)
N1 0.082(4) 0.050(4) 0.037(4) 0.002(3) 0.004(3) 0.003(3)
C13 0.054(4) 0.025(3) 0.041(4) 0.006(3) 0.010(3) -0.005(3)
C10 0.045(3) 0.035(3) 0.029(3) 0.004(3) -0.001(3) 0.006(3)
C14 0.034(3) 0.038(4) 0.050(4) 0.011(3) -0.016(3) -0.003(3)
C2 0.045(4) 0.070(5) 0.086(7) -0.006(5) 0.010(4) 0.023(4)
C12 0.066(5) 0.054(5) 0.053(5) 0.004(4) 0.012(4) 0.006(4)
C11 0.045(4) 0.032(4) 0.059(5) 0.013(3) 0.004(3) -0.003(3)
C4 0.054(4) 0.057(4) 0.022(3) -0.008(3) 0.008(3) -0.006(3)
C6 0.095(6) 0.042(5) 0.061(6) -0.002(4) 0.002(5) 0.016(4)
C5 0.052(4) 0.056(5) 0.070(6) 0.002(5) -0.002(4) 0.006(4)
C15 0.090(5) 0.041(4) 0.059(5) 0.013(4) 0.032(4) 0.011(4)
C1 0.062(5) 0.083(6) 0.046(5) 0.005(5) 0.008(4) -0.012(4)
C16 0.103(6) 0.080(6) 0.034(4) -0.005(4) 0.027(4) -0.028(5)
C9 0.100(5) 0.044(5) 0.086(5) 0.018(4) 0.057(4) 0.002(4)
C7 0.080(5) 0.094(6) 0.034(4) 0.016(4) -0.018(4) -0.033(4)
C3 0.073(5) 0.057(5) 0.062(5) -0.027(4) -0.019(4) -0.008(4)

loop_
_atom_type_symbol
_atom_type_description
_atom_type_scat_dispersion_real
_atom_type_scat_dispersion_imag
_atom_type_scat_source
C C 0.0033 0.0016 'International Tables Vol C Tables 4.2.6.8 and 6.1.1.4'
H H 0.0000 0.0000 'International Tables Vol C Tables 4.2.6.8 and 6.1.1.4'
Bi Bi -4.1077 10.2566 'International Tables Vol C Tables 4.2.6.8 and 6.1.1.4'
Br Br -0.2901 2.4595 'International Tables Vol C Tables 4.2.6.8 and 6.1.1.4'
N N 0.0061 0.0033 'International Tables Vol C Tables 4.2.6.8 and 6.1.1.4'
P P 0.1023 0.0942 'International Tables Vol C Tables 4.2.6.8 and 6.1.1.4'

loop_
_geom_angle_atom_site_label_1
_geom_angle_atom_site_label_2
_geom_angle_atom_site_label_3
_geom_angle
_geom_angle_site_symmetry_1
_geom_angle_site_symmetry_3
_geom_angle_publ_flag
Br1 Bi1 Br3 94.12(2) . . ?
Br1 Bi1 Br2 93.44(2) . . ?
Br3 Bi1 Br2 96.37(3) . . ?
Br1 Bi1 Br6 92.09(2) . . ?
Br3 Bi1 Br6 88.70(2) . . ?
Br2 Bi1 Br6 172.21(2) . . ?
Br1 Bi1 Br5 173.86(2) . . ?
Br3 Bi1 Br5 89.25(2) . . ?
Br2 Bi1 Br5 91.27(2) . . ?
Br6 Bi1 Br5 82.853(19) . . ?
Br1 Bi1 Br4 93.95(2) . . ?
Br3 Bi1 Br4 167.78(2) . . ?
Br2 Bi1 Br4 92.29(2) . . ?
Br6 Bi1 Br4 81.851(19) . . ?
Br5 Bi1 Br4 81.932(19) . . ?
Br8 Bi2 Br9 96.39(3) . . ?
Br8 Bi2 Br7 92.40(3) . . ?
Br9 Bi2 Br7 92.14(3) . . ?
Br8 Bi2 Br5 93.15(3) . . ?
Br9 Bi2 Br5 88.06(2) . . ?
Br7 Bi2 Br5 174.39(2) . . ?
Br8 Bi2 Br6 172.11(3) . . ?
Br9 Bi2 Br6 89.48(2) . . ?
Br7 Bi2 Br6 92.63(2) . . ?
Br5 Bi2 Br6 81.764(19) . . ?
Br8 Bi2 Br4 93.28(3) . . ?
Br9 Bi2 Br4 165.83(2) . . ?
Br7 Bi2 Br4 97.79(2) . . ?
Br5 Bi2 Br4 81.072(19) . . ?
Br6 Bi2 Br4 80.028(18) . . ?
Bi1 Br6 Bi2 81.991(17) . . ?
Bi1 Br5 Bi2 83.004(18) . . ?
Bi1 Br4 Bi2 81.129(17) . . ?
C9 P2 C10 108.5(4) . . ?
C9 P2 C7 111.8(4) . . ?
C10 P2 C7 110.4(4) . . ?
C9 P2 C8 108.5(4) . . ?
C10 P2 C8 109.2(3) . . ?
C7 P2 C8 108.3(4) . . ?
C3 P1 C4 110.7(4) . . ?
C3 P1 C2 110.1(4) . . ?
C4 P1 C2 107.1(4) . . ?
C3 P1 C1 110.7(4) . . ?
C4 P1 C1 109.1(4) . . ?
C2 P1 C1 109.0(4) . . ?
P2 C8 H8A 109.5 . . ?
P2 C8 H8B 109.5 . . ?
H8A C8 H8B 109.5 . . ?
P2 C8 H8C 109.5 . . ?
H8A C8 H8C 109.5 . . ?
H8B C8 H8C 109.5 . . ?
C13 N1 H1D 109.5 . . ?
C13 N1 H1E 109.5 . . ?
H1D N1 H1E 109.5 . . ?
C13 N1 H1F 109.5 . . ?
H1D N1 H1F 109.5 . . ?
H1E N1 H1F 109.5 . . ?
N1 C13 C14 112.4(6) . . ?
N1 C13 H13A 109.1 . . ?
C14 C13 H13A 109.1 . . ?
N1 C13 H13B 109.1 . . ?
C14 C13 H13B 109.1 . . ?
H13A C13 H13B 107.8 . . ?
C11 C10 P2 115.0(4) . . ?
C11 C10 H10A 108.5 . . ?
P2 C10 H10A 108.5 . . ?
C11 C10 H10B 108.5 . . ?
P2 C10 H10B 108.5 . . ?
H10A C10 H10B 107.5 . . ?
C15 C14 C13 114.8(6) . . ?
C15 C14 H14A 108.6 . . ?
C13 C14 H14A 108.6 . . ?
C15 C14 H14B 108.6 . . ?
C13 C14 H14B 108.6 . . ?
H14A C14 H14B 107.5 . . ?
P1 C2 H2A 109.5 . . ?
P1 C2 H2B 109.5 . . ?
H2A C2 H2B 109.5 . . ?
P1 C2 H2C 109.5 . . ?
H2A C2 H2C 109.5 . . ?
H2B C2 H2C 109.5 . . ?
C11 C12 H12A 109.5 . . ?
C11 C12 H12B 109.5 . . ?
H12A C12 H12B 109.5 . . ?
C11 C12 H12C 109.5 . . ?
H12A C12 H12C 109.5 . . ?
H12B C12 H12C 109.5 . . ?
C10 C11 C12 113.8(6) . . ?
C10 C11 H11A 108.8 . . ?
C12 C11 H11A 108.8 . . ?
C10 C11 H11B 108.8 . . ?
C12 C11 H11B 108.8 . . ?
H11A C11 H11B 107.7 . . ?
C5 C4 P1 116.6(5) . . ?
C5 C4 H4A 108.2 . . ?
P1 C4 H4A 108.2 . . ?
C5 C4 H4B 108.2 . . ?
P1 C4 H4B 108.2 . . ?
H4A C4 H4B 107.3 . . ?
C5 C6 H6A 109.5 . . ?
C5 C6 H6B 109.5 . . ?
H6A C6 H6B 109.5 . . ?
C5 C6 H6C 109.5 . . ?
H6A C6 H6C 109.5 . . ?
H6B C6 H6C 109.5 . . ?
C6 C5 C4 113.5(7) . . ?
C6 C5 H5A 108.9 . . ?
C4 C5 H5A 108.9 . . ?
C6 C5 H5B 108.9 . . ?
C4 C5 H5B 108.9 . . ?
H5A C5 H5B 107.7 . . ?
C14 C15 C16 112.1(7) . . ?
C14 C15 H15A 109.2 . . ?
C16 C15 H15A 109.2 . . ?
C14 C15 H15B 109.2 . . ?
C16 C15 H15B 109.2 . . ?
H15A C15 H15B 107.9 . . ?
P1 C1 H1A 109.5 . . ?
P1 C1 H1B 109.5 . . ?
H1A C1 H1B 109.5 . . ?
P1 C1 H1C 109.5 . . ?
H1A C1 H1C 109.5 . . ?
H1B C1 H1C 109.5 . . ?
C15 C16 H16A 109.5 . . ?
C15 C16 H16B 109.5 . . ?
H16A C16 H16B 109.5 . . ?
C15 C16 H16C 109.5 . . ?
H16A C16 H16C 109.5 . . ?
H16B C16 H16C 109.5 . . ?
P2 C9 H9A 109.5 . . ?
P2 C9 H9B 109.5 . . ?
H9A C9 H9B 109.5 . . ?
P2 C9 H9C 109.5 . . ?
H9A C9 H9C 109.5 . . ?
H9B C9 H9C 109.5 . . ?
P2 C7 H7A 109.5 . . ?
P2 C7 H7B 109.5 . . ?
H7A C7 H7B 109.5 . . ?
P2 C7 H7C 109.5 . . ?
H7A C7 H7C 109.5 . . ?
H7B C7 H7C 109.5 . . ?
P1 C3 H3A 109.5 . . ?
P1 C3 H3B 109.5 . . ?
H3A C3 H3B 109.5 . . ?
P1 C3 H3C 109.5 . . ?
H3A C3 H3C 109.5 . . ?
H3B C3 H3C 109.5 . . ?

loop_
_geom_bond_atom_site_label_1
_geom_bond_atom_site_label_2
_geom_bond_distance
_geom_bond_site_symmetry_2
_geom_bond_publ_flag
Bi1 Br1 2.7144(7) . ?
Bi1 Br3 2.7223(8) . ?
Bi1 Br2 2.7267(9) . ?
Bi1 Br6 3.0344(7) . ?
Bi1 Br5 3.0349(7) . ?
Bi1 Br4 3.0679(8) . ?
Bi2 Br8 2.6778(9) . ?
Bi2 Br9 2.6871(8) . ?
Bi2 Br7 2.7221(8) . ?
Bi2 Br5 3.0368(7) . ?
Bi2 Br6 3.0985(7) . ?
Bi2 Br4 3.1188(7) . ?
P2 C9 1.769(9) . ?
P2 C10 1.775(7) . ?
P2 C7 1.801(8) . ?
P2 C8 1.802(7) . ?
P1 C3 1.756(8) . ?
P1 C4 1.770(8) . ?
P1 C2 1.775(7) . ?
P1 C1 1.803(8) . ?
C8 H8A 0.9600 . ?
C8 H8B 0.9600 . ?
C8 H8C 0.9600 . ?
N1 C13 1.455(9) . ?
N1 H1D 0.8900 . ?
N1 H1E 0.8900 . ?
N1 H1F 0.8900 . ?
C13 C14 1.513(10) . ?
C13 H13A 0.9700 . ?
C13 H13B 0.9700 . ?
C10 C11 1.513(9) . ?
C10 H10A 0.9700 . ?
C10 H10B 0.9700 . ?
C14 C15 1.498(11) . ?
C14 H14A 0.9700 . ?
C14 H14B 0.9700 . ?
C2 H2A 0.9600 . ?
C2 H2B 0.9600 . ?
C2 H2C 0.9600 . ?
C12 C11 1.520(11) . ?
C12 H12A 0.9600 . ?
C12 H12B 0.9600 . ?
C12 H12C 0.9600 . ?
C11 H11A 0.9700 . ?
C11 H11B 0.9700 . ?
C4 C5 1.507(10) . ?
C4 H4A 0.9700 . ?
C4 H4B 0.9700 . ?
C6 C5 1.486(11) . ?
C6 H6A 0.9600 . ?
C6 H6B 0.9600 . ?
C6 H6C 0.9600 . ?
C5 H5A 0.9700 . ?
C5 H5B 0.9700 . ?
C15 C16 1.506(12) . ?
C15 H15A 0.9700 . ?
C15 H15B 0.9700 . ?
C1 H1A 0.9600 . ?
C1 H1B 0.9600 . ?
C1 H1C 0.9600 . ?
C16 H16A 0.9600 . ?
C16 H16B 0.9600 . ?
C16 H16C 0.9600 . ?
C9 H9A 0.9600 . ?
C9 H9B 0.9600 . ?
C9 H9C 0.9600 . ?
C7 H7A 0.9600 . ?
C7 H7B 0.9600 . ?
C7 H7C 0.9600 . ?
C3 H3A 0.9600 . ?
C3 H3B 0.9600 . ?
C3 H3C 0.9600 . ?

loop_
_geom_torsion_atom_site_label_1
_geom_torsion_atom_site_label_2
_geom_torsion_atom_site_label_3
_geom_torsion_atom_site_label_4
_geom_torsion
_geom_torsion_site_symmetry_1
_geom_torsion_site_symmetry_2
_geom_torsion_site_symmetry_3
_geom_torsion_site_symmetry_4
_geom_torsion_publ_flag
C9 P2 C10 C11 66.2(6) . . . . ?
C7 P2 C10 C11 -56.7(6) . . . . ?
C8 P2 C10 C11 -175.6(5) . . . . ?
N1 C13 C14 C15 -68.5(8) . . . . ?
P2 C10 C11 C12 176.6(5) . . . . ?
C3 P1 C4 C5 -51.4(7) . . . . ?
C2 P1 C4 C5 -171.5(6) . . . . ?
C1 P1 C4 C5 70.7(6) . . . . ?
P1 C4 C5 C6 178.7(6) . . . . ?
C13 C14 C15 C16 -67.2(8) . . . . ?
